data_4105443
loop_
_publ_author_name
'Kirsten Spannhoff'
'Nadine Kuhl'
'Gerald Kehr'
'Roland Fr\"ohlich'
'Gerhard Erker'

_publ_section_title
;
 Remarkable Product Diversity in the "Self-Organized" Reaction of
 Deprotonated Acetonitrile with Chlorophosphines
;
_journal_name_full 'Journal of the American Chemical Society'
_journal_page_first 17836
_journal_page_last 17842
_journal_paper_doi 10.1021/ja905676a
_journal_volume 131
_journal_year 2009
_chemical_formula_sum 'C24 H44 P2'
_chemical_formula_weight 394.53
_chemical_name_systematic
; 
 ? 
;
_space_group_IT_number 2
_symmetry_cell_setting triclinic
_symmetry_space_group_name_Hall '-P 1'
_symmetry_space_group_name_H-M 'P -1'
_atom_sites_solution_hydrogens geom
_atom_sites_solution_primary direct
_atom_sites_solution_secondary difmap
_audit_creation_method SHELXL-97
_cell_angle_alpha 111.657(1)
_cell_angle_beta 98.605(1)
_cell_angle_gamma 110.650(1)
_cell_formula_units_Z 2
_cell_length_a 10.8532(1)
_cell_length_b 10.8128(1)
_cell_length_c 11.7494(1)
_cell_measurement_reflns_used 3518
_cell_measurement_temperature 223(2)
_cell_measurement_theta_max 68.25
_cell_measurement_theta_min 0.88
_cell_volume 1135.43(3)
_computing_cell_refinement 'Collect (Nonius B.V., 1998)'
_computing_data_collection 'Collect (Nonius B.V., 1998)'
_computing_data_reduction 'Denzo-SMN (Otwinowski & Minor, 1997)'
_computing_molecular_graphics 'XP (BrukerAXS, 2000)'
_computing_publication_material 'SHELXL-97 (Sheldrick, 1997)'
_computing_structure_refinement 'SHELXL-97 (Sheldrick, 1997)'
_computing_structure_solution 'SHELXS-97 (Sheldrick, 1990)'
_diffrn_ambient_temperature 223(2)
_diffrn_measured_fraction_theta_full 0.940
_diffrn_measured_fraction_theta_max 0.940
_diffrn_measurement_device_type 'Nonius KappaCCD APEXII'
_diffrn_measurement_method '\w and \f scans'
_diffrn_radiation_monochromator graphite
_diffrn_radiation_source 'fine-focus sealed tube'
_diffrn_radiation_type CuK\a
_diffrn_radiation_wavelength 1.54178
_diffrn_reflns_av_R_equivalents 0.047
_diffrn_reflns_av_sigmaI/netI 0.0290
_diffrn_reflns_limit_h_max 13
_diffrn_reflns_limit_h_min -12
_diffrn_reflns_limit_k_max 12
_diffrn_reflns_limit_k_min -12
_diffrn_reflns_limit_l_max 13
_diffrn_reflns_limit_l_min -14
_diffrn_reflns_number 14221
_diffrn_reflns_theta_full 69.17
_diffrn_reflns_theta_max 69.17
_diffrn_reflns_theta_min 4.82
_exptl_absorpt_coefficient_mu 1.752
_exptl_absorpt_correction_T_max 0.8173
_exptl_absorpt_correction_T_min 0.6685
_exptl_absorpt_correction_type multi-scan
_exptl_absorpt_process_details 'Denzo (Otwinowski, Borek, Majewski & Minor, 2003)'
_exptl_crystal_colour colourless
_exptl_crystal_density_diffrn 1.154
_exptl_crystal_description block
_exptl_crystal_F_000 436
_exptl_crystal_size_max 0.25
_exptl_crystal_size_mid 0.20
_exptl_crystal_size_min 0.12
_refine_diff_density_max 0.337
_refine_diff_density_min -0.309
_refine_diff_density_rms 0.047
_refine_ls_extinction_coef 0.0035(7)
_refine_ls_extinction_expression Fc^*^=kFc[1+0.001xFc^2^\l^3^/sin(2\q)]^-1/4^
_refine_ls_extinction_method SHELXL
_refine_ls_goodness_of_fit_ref 1.037
_refine_ls_hydrogen_treatment constr
_refine_ls_matrix_type full
_refine_ls_number_parameters 236
_refine_ls_number_reflns 3982
_refine_ls_number_restraints 0
_refine_ls_restrained_S_all 1.037
_refine_ls_R_factor_all 0.0452
_refine_ls_R_factor_gt 0.0424
_refine_ls_shift/su_max 0.000
_refine_ls_shift/su_mean 0.000
_refine_ls_structure_factor_coef Fsqd
_refine_ls_weighting_details 'calc w=1/[\s^2^(Fo^2^)+(0.0669P)^2^+0.4698P] where P=(Fo^2^+2Fc^2^)/3'
_refine_ls_weighting_scheme calc
_refine_ls_wR_factor_gt 0.1145
_refine_ls_wR_factor_ref 0.1174
_reflns_number_gt 3672
_reflns_number_total 3982
_reflns_threshold_expression >2sigma(I)
_cod_data_source_file ja905676a_si_003.cif
_cod_data_source_block erk5228
_cod_original_cell_volume 1135.43(2)
_cod_database_code 4105443

loop_
_symmetry_equiv_pos_as_xyz
'x, y, z'
'-x, -y, -z'

loop_
_atom_site_label
_atom_site_type_symbol
_atom_site_fract_x
_atom_site_fract_y
_atom_site_fract_z
_atom_site_U_iso_or_equiv
_atom_site_adp_type
_atom_site_occupancy
_atom_site_symmetry_multiplicity
_atom_site_calc_flag
_atom_site_refinement_flags
P1 P 0.44172(4) 0.38199(5) 0.79495(4) 0.03024(16) Uani 1 1 d .
P2 P 0.42651(4) 0.16104(5) 0.67579(4) 0.03017(16) Uani 1 1 d .
C11 C 0.34684(17) 0.43113(19) 0.68764(17) 0.0317(4) Uani 1 1 d .
H11 H 0.3560 0.3888 0.6007 0.038 Uiso 1 1 calc R
C12 C 0.40553(19) 0.59919(19) 0.74173(19) 0.0388(4) Uani 1 1 d .
H12A H 0.4015 0.6420 0.8297 0.047 Uiso 1 1 calc R
H12B H 0.5032 0.6407 0.7459 0.047 Uiso 1 1 calc R
C13 C 0.3246(2) 0.6404(2) 0.6584(2) 0.0427(4) Uani 1 1 d .
H13A H 0.3353 0.6045 0.5724 0.051 Uiso 1 1 calc R
H13B H 0.3626 0.7487 0.6966 0.051 Uiso 1 1 calc R
C14 C 0.1718(2) 0.5749(2) 0.6449(2) 0.0471(5) Uani 1 1 d .
H14A H 0.1601 0.6194 0.7293 0.056 Uiso 1 1 calc R
H14B H 0.1216 0.5981 0.5855 0.056 Uiso 1 1 calc R
C15 C 0.1118(2) 0.4088(2) 0.5943(2) 0.0436(5) Uani 1 1 d .
H15A H 0.0150 0.3699 0.5931 0.052 Uiso 1 1 calc R
H15B H 0.1126 0.3633 0.5054 0.052 Uiso 1 1 calc R
C16 C 0.19343(18) 0.3676(2) 0.67682(18) 0.0347(4) Uani 1 1 d .
H16A H 0.1543 0.2592 0.6393 0.042 Uiso 1 1 calc R
H16B H 0.1848 0.4049 0.7635 0.042 Uiso 1 1 calc R
C21 C 0.62777(17) 0.50066(19) 0.82935(16) 0.0328(4) Uani 1 1 d .
H21 H 0.6428 0.6045 0.8769 0.039 Uiso 1 1 calc R
C22 C 0.68092(19) 0.4925(2) 0.71584(18) 0.0387(4) Uani 1 1 d .
H22A H 0.6250 0.5129 0.6581 0.046 Uiso 1 1 calc R
H22B H 0.6712 0.3921 0.6669 0.046 Uiso 1 1 calc R
C23 C 0.8331(2) 0.6044(2) 0.7621(2) 0.0467(5) Uani 1 1 d .
H23A H 0.8662 0.5935 0.6874 0.056 Uiso 1 1 calc R
H23B H 0.8412 0.7052 0.8033 0.056 Uiso 1 1 calc R
C24 C 0.9226(2) 0.5832(2) 0.8563(2) 0.0467(5) Uani 1 1 d .
H24A H 1.0179 0.6618 0.8890 0.056 Uiso 1 1 calc R
H24B H 0.9245 0.4876 0.8120 0.056 Uiso 1 1 calc R
C25 C 0.86933(19) 0.5868(2) 0.96780(19) 0.0443(5) Uani 1 1 d .
H25A H 0.8792 0.6867 1.0190 0.053 Uiso 1 1 calc R
H25B H 0.9253 0.5644 1.0237 0.053 Uiso 1 1 calc R
C26 C 0.71733(18) 0.4749(2) 0.92112(18) 0.0380(4) Uani 1 1 d .
H26A H 0.7088 0.3742 0.8772 0.046 Uiso 1 1 calc R
H26B H 0.6845 0.4833 0.9957 0.046 Uiso 1 1 calc R
C31 C 0.30860(17) 0.08818(18) 0.51123(16) 0.0304(4) Uani 1 1 d .
H31 H 0.2369 0.1247 0.5174 0.036 Uiso 1 1 calc R
C32 C 0.39230(18) 0.1446(2) 0.43337(17) 0.0356(4) Uani 1 1 d .
H32A H 0.4369 0.2534 0.4764 0.043 Uiso 1 1 calc R
H32B H 0.4656 0.1116 0.4295 0.043 Uiso 1 1 calc R
C33 C 0.3010(2) 0.0883(2) 0.29814(18) 0.0423(4) Uani 1 1 d .
H33A H 0.3580 0.1239 0.2494 0.051 Uiso 1 1 calc R
H33B H 0.2323 0.1278 0.3018 0.051 Uiso 1 1 calc R
C34 C 0.2268(2) -0.0792(2) 0.22941(18) 0.0446(5) Uani 1 1 d .
H34A H 0.1639 -0.1125 0.1438 0.054 Uiso 1 1 calc R
H34B H 0.2950 -0.1186 0.2172 0.054 Uiso 1 1 calc R
C35 C 0.1451(2) -0.1382(2) 0.30547(18) 0.0407(4) Uani 1 1 d .
H35A H 0.1028 -0.2470 0.2619 0.049 Uiso 1 1 calc R
H35B H 0.0701 -0.1079 0.3094 0.049 Uiso 1 1 calc R
C36 C 0.2373(2) -0.08109(19) 0.44112(17) 0.0371(4) Uani 1 1 d .
H36A H 0.3079 -0.1179 0.4374 0.045 Uiso 1 1 calc R
H36B H 0.1811 -0.1188 0.4895 0.045 Uiso 1 1 calc R
C41 C 0.31943(18) 0.05388(19) 0.74601(17) 0.0326(4) Uani 1 1 d .
H41 H 0.2983 -0.0513 0.6939 0.039 Uiso 1 1 calc R
C42 C 0.4071(2) 0.1018(2) 0.88179(18) 0.0400(4) Uani 1 1 d .
H42A H 0.4929 0.0917 0.8787 0.048 Uiso 1 1 calc R
H42B H 0.4327 0.2067 0.9361 0.048 Uiso 1 1 calc R
C43 C 0.3299(2) 0.0098(2) 0.94111(19) 0.0460(5) Uani 1 1 d .
H43A H 0.3868 0.0477 1.0304 0.055 Uiso 1 1 calc R
H43B H 0.3139 -0.0932 0.8926 0.055 Uiso 1 1 calc R
C44 C 0.1918(2) 0.0139(2) 0.9402(2) 0.0480(5) Uani 1 1 d .
H44A H 0.1420 -0.0510 0.9750 0.058 Uiso 1 1 calc R
H44B H 0.2081 0.1152 0.9961 0.058 Uiso 1 1 calc R
C45 C 0.1042(2) -0.0358(2) 0.8060(2) 0.0468(5) Uani 1 1 d .
H45A H 0.0175 -0.0273 0.8086 0.056 Uiso 1 1 calc R
H45B H 0.0802 -0.1403 0.7521 0.056 Uiso 1 1 calc R
C46 C 0.18122(19) 0.0578(2) 0.74692(19) 0.0371(4) Uani 1 1 d .
H46A H 0.1975 0.1607 0.7965 0.045 Uiso 1 1 calc R
H46B H 0.1237 0.0208 0.6581 0.045 Uiso 1 1 calc R

loop_
_atom_site_aniso_label
_atom_site_aniso_U_11
_atom_site_aniso_U_22
_atom_site_aniso_U_33
_atom_site_aniso_U_23
_atom_site_aniso_U_13
_atom_site_aniso_U_12
P1 0.0293(3) 0.0309(3) 0.0300(3) 0.01414(19) 0.00912(18) 0.01260(19)
P2 0.0307(3) 0.0314(3) 0.0294(2) 0.01469(19) 0.00954(18) 0.01385(19)
C11 0.0316(9) 0.0320(9) 0.0335(9) 0.0162(7) 0.0113(7) 0.0145(7)
C12 0.0340(9) 0.0315(9) 0.0494(11) 0.0196(8) 0.0111(8) 0.0126(8)
C13 0.0434(11) 0.0394(10) 0.0547(12) 0.0292(9) 0.0171(9) 0.0197(9)
C14 0.0410(11) 0.0500(12) 0.0616(13) 0.0338(10) 0.0140(9) 0.0244(9)
C15 0.0331(9) 0.0468(11) 0.0509(11) 0.0274(9) 0.0072(8) 0.0150(8)
C16 0.0320(9) 0.0342(9) 0.0399(9) 0.0202(8) 0.0105(8) 0.0136(7)
C21 0.0312(9) 0.0305(8) 0.0326(9) 0.0129(7) 0.0079(7) 0.0121(7)
C22 0.0341(9) 0.0412(10) 0.0357(9) 0.0185(8) 0.0100(8) 0.0107(8)
C23 0.0388(10) 0.0448(11) 0.0505(12) 0.0228(9) 0.0167(9) 0.0103(9)
C24 0.0310(9) 0.0458(11) 0.0528(12) 0.0169(9) 0.0120(9) 0.0126(8)
C25 0.0340(10) 0.0473(11) 0.0408(10) 0.0135(9) 0.0036(8) 0.0170(9)
C26 0.0340(9) 0.0442(10) 0.0339(9) 0.0176(8) 0.0090(8) 0.0164(8)
C31 0.0310(8) 0.0300(8) 0.0298(8) 0.0140(7) 0.0109(7) 0.0125(7)
C32 0.0337(9) 0.0370(9) 0.0315(9) 0.0158(8) 0.0109(7) 0.0107(8)
C33 0.0429(10) 0.0460(11) 0.0352(10) 0.0233(9) 0.0107(8) 0.0123(9)
C34 0.0486(11) 0.0458(11) 0.0298(9) 0.0153(8) 0.0083(8) 0.0146(9)
C35 0.0407(10) 0.0335(9) 0.0339(9) 0.0128(8) 0.0044(8) 0.0077(8)
C36 0.0426(10) 0.0319(9) 0.0338(9) 0.0162(7) 0.0101(8) 0.0128(8)
C41 0.0375(9) 0.0315(9) 0.0317(9) 0.0170(7) 0.0097(7) 0.0159(7)
C42 0.0424(10) 0.0469(11) 0.0342(9) 0.0223(8) 0.0094(8) 0.0206(9)
C43 0.0618(13) 0.0495(11) 0.0371(10) 0.0275(9) 0.0154(9) 0.0276(10)
C44 0.0604(13) 0.0512(12) 0.0467(11) 0.0331(10) 0.0262(10) 0.0247(10)
C45 0.0438(11) 0.0493(11) 0.0564(12) 0.0357(10) 0.0209(10) 0.0160(9)
C46 0.0354(9) 0.0408(10) 0.0412(10) 0.0255(8) 0.0136(8) 0.0155(8)

loop_
_atom_type_symbol
_atom_type_description
_atom_type_scat_dispersion_real
_atom_type_scat_dispersion_imag
_atom_type_scat_source
C C 0.0181 0.0091 'International Tables Vol C Tables 4.2.6.8 and 6.1.1.4'
H H 0.0000 0.0000 'International Tables Vol C Tables 4.2.6.8 and 6.1.1.4'
P P 0.2955 0.4335 'International Tables Vol C Tables 4.2.6.8 and 6.1.1.4'

loop_
_geom_angle_atom_site_label_1
_geom_angle_atom_site_label_2
_geom_angle_atom_site_label_3
_geom_angle
C11 P1 C21 104.50(8)
C11 P1 P2 107.88(6)
C21 P1 P2 100.37(6)
C41 P2 C31 103.64(8)
C41 P2 P1 99.36(6)
C31 P2 P1 107.79(6)
C12 C11 C16 108.87(14)
C12 C11 P1 110.51(12)
C16 C11 P1 109.54(11)
C12 C11 H11 109.3
C16 C11 H11 109.3
P1 C11 H11 109.3
C13 C12 C11 110.91(15)
C13 C12 H12A 109.5
C11 C12 H12A 109.5
C13 C12 H12B 109.5
C11 C12 H12B 109.5
H12A C12 H12B 108.0
C12 C13 C14 111.71(16)
C12 C13 H13A 109.3
C14 C13 H13A 109.3
C12 C13 H13B 109.3
C14 C13 H13B 109.3
H13A C13 H13B 107.9
C15 C14 C13 110.81(17)
C15 C14 H14A 109.5
C13 C14 H14A 109.5
C15 C14 H14B 109.5
C13 C14 H14B 109.5
H14A C14 H14B 108.1
C16 C15 C14 111.29(16)
C16 C15 H15A 109.4
C14 C15 H15A 109.4
C16 C15 H15B 109.4
C14 C15 H15B 109.4
H15A C15 H15B 108.0
C15 C16 C11 111.90(15)
C15 C16 H16A 109.2
C11 C16 H16A 109.2
C15 C16 H16B 109.2
C11 C16 H16B 109.2
H16A C16 H16B 107.9
C26 C21 C22 109.55(15)
C26 C21 P1 109.75(12)
C22 C21 P1 118.19(12)
C26 C21 H21 106.2
C22 C21 H21 106.2
P1 C21 H21 106.2
C21 C22 C23 110.85(16)
C21 C22 H22A 109.5
C23 C22 H22A 109.5
C21 C22 H22B 109.5
C23 C22 H22B 109.5
H22A C22 H22B 108.1
C24 C23 C22 111.75(17)
C24 C23 H23A 109.3
C22 C23 H23A 109.3
C24 C23 H23B 109.3
C22 C23 H23B 109.3
H23A C23 H23B 107.9
C23 C24 C25 111.37(17)
C23 C24 H24A 109.4
C25 C24 H24A 109.4
C23 C24 H24B 109.4
C25 C24 H24B 109.4
H24A C24 H24B 108.0
C24 C25 C26 111.35(16)
C24 C25 H25A 109.4
C26 C25 H25A 109.4
C24 C25 H25B 109.4
C26 C25 H25B 109.4
H25A C25 H25B 108.0
C21 C26 C25 111.26(16)
C21 C26 H26A 109.4
C25 C26 H26A 109.4
C21 C26 H26B 109.4
C25 C26 H26B 109.4
H26A C26 H26B 108.0
C32 C31 C36 108.64(14)
C32 C31 P2 108.92(11)
C36 C31 P2 112.01(12)
C32 C31 H31 109.1
C36 C31 H31 109.1
P2 C31 H31 109.1
C33 C32 C31 111.10(14)
C33 C32 H32A 109.4
C31 C32 H32A 109.4
C33 C32 H32B 109.4
C31 C32 H32B 109.4
H32A C32 H32B 108.0
C32 C33 C34 111.22(16)
C32 C33 H33A 109.4
C34 C33 H33A 109.4
C32 C33 H33B 109.4
C34 C33 H33B 109.4
H33A C33 H33B 108.0
C35 C34 C33 110.93(16)
C35 C34 H34A 109.5
C33 C34 H34A 109.5
C35 C34 H34B 109.5
C33 C34 H34B 109.5
H34A C34 H34B 108.0
C34 C35 C36 110.96(16)
C34 C35 H35A 109.4
C36 C35 H35A 109.4
C34 C35 H35B 109.4
C36 C35 H35B 109.4
H35A C35 H35B 108.0
C35 C36 C31 111.16(15)
C35 C36 H36A 109.4
C31 C36 H36A 109.4
C35 C36 H36B 109.4
C31 C36 H36B 109.4
H36A C36 H36B 108.0
C46 C41 C42 110.28(15)
C46 C41 P2 117.31(12)
C42 C41 P2 108.60(12)
C46 C41 H41 106.7
C42 C41 H41 106.7
P2 C41 H41 106.7
C43 C42 C41 111.49(16)
C43 C42 H42A 109.3
C41 C42 H42A 109.3
C43 C42 H42B 109.3
C41 C42 H42B 109.3
H42A C42 H42B 108.0
C42 C43 C44 111.36(16)
C42 C43 H43A 109.4
C44 C43 H43A 109.4
C42 C43 H43B 109.4
C44 C43 H43B 109.4
H43A C43 H43B 108.0
C45 C44 C43 111.11(17)
C45 C44 H44A 109.4
C43 C44 H44A 109.4
C45 C44 H44B 109.4
C43 C44 H44B 109.4
H44A C44 H44B 108.0
C44 C45 C46 110.71(17)
C44 C45 H45A 109.5
C46 C45 H45A 109.5
C44 C45 H45B 109.5
C46 C45 H45B 109.5
H45A C45 H45B 108.1
C45 C46 C41 111.60(16)
C45 C46 H46A 109.3
C41 C46 H46A 109.3
C45 C46 H46B 109.3
C41 C46 H46B 109.3
H46A C46 H46B 108.0

loop_
_geom_bond_atom_site_label_1
_geom_bond_atom_site_label_2
_geom_bond_distance
P1 C11 1.8504(17)
P1 C21 1.8527(17)
P1 P2 2.2088(6)
P2 C41 1.8484(17)
P2 C31 1.8497(17)
C11 C12 1.524(2)
C11 C16 1.525(2)
C11 H11 0.9900
C12 C13 1.506(3)
C12 H12A 0.9800
C12 H12B 0.9800
C13 C14 1.512(3)
C13 H13A 0.9800
C13 H13B 0.9800
C14 C15 1.508(3)
C14 H14A 0.9800
C14 H14B 0.9800
C15 C16 1.504(3)
C15 H15A 0.9800
C15 H15B 0.9800
C16 H16A 0.9800
C16 H16B 0.9800
C21 C26 1.511(2)
C21 C22 1.516(2)
C21 H21 0.9900
C22 C23 1.524(3)
C22 H22A 0.9800
C22 H22B 0.9800
C23 C24 1.498(3)
C23 H23A 0.9800
C23 H23B 0.9800
C24 C25 1.502(3)
C24 H24A 0.9800
C24 H24B 0.9800
C25 C26 1.522(3)
C25 H25A 0.9800
C25 H25B 0.9800
C26 H26A 0.9800
C26 H26B 0.9800
C31 C32 1.518(2)
C31 C36 1.525(2)
C31 H31 0.9900
C32 C33 1.506(2)
C32 H32A 0.9800
C32 H32B 0.9800
C33 C34 1.510(3)
C33 H33A 0.9800
C33 H33B 0.9800
C34 C35 1.500(3)
C34 H34A 0.9800
C34 H34B 0.9800
C35 C36 1.511(3)
C35 H35A 0.9800
C35 H35B 0.9800
C36 H36A 0.9800
C36 H36B 0.9800
C41 C46 1.517(3)
C41 C42 1.519(2)
C41 H41 0.9900
C42 C43 1.509(3)
C42 H42A 0.9800
C42 H42B 0.9800
C43 C44 1.514(3)
C43 H43A 0.9800
C43 H43B 0.9800
C44 C45 1.499(3)
C44 H44A 0.9800
C44 H44B 0.9800
C45 C46 1.516(2)
C45 H45A 0.9800
C45 H45B 0.9800
C46 H46A 0.9800
C46 H46B 0.9800

loop_
_geom_torsion_atom_site_label_1
_geom_torsion_atom_site_label_2
_geom_torsion_atom_site_label_3
_geom_torsion_atom_site_label_4
_geom_torsion
C11 P1 P2 C41 -113.57(8)
C21 P1 P2 C41 137.38(8)
C11 P1 P2 C31 -5.88(8)
C21 P1 P2 C31 -114.94(8)
C21 P1 C11 C12 -47.25(14)
P2 P1 C11 C12 -153.44(11)
C21 P1 C11 C16 -167.20(12)
P2 P1 C11 C16 86.61(12)
C16 C11 C12 C13 -57.0(2)
P1 C11 C12 C13 -177.34(13)
C11 C12 C13 C14 57.3(2)
C12 C13 C14 C15 -55.3(2)
C13 C14 C15 C16 54.5(2)
C14 C15 C16 C11 -56.5(2)
C12 C11 C16 C15 57.0(2)
P1 C11 C16 C15 177.95(13)
C11 P1 C21 C26 177.93(12)
P2 P1 C21 C26 -70.37(12)
C11 P1 C21 C22 -55.50(16)
P2 P1 C21 C22 56.20(14)
C26 C21 C22 C23 -57.0(2)
P1 C21 C22 C23 176.33(14)
C21 C22 C23 C24 56.2(2)
C22 C23 C24 C25 -54.5(2)
C23 C24 C25 C26 54.4(2)
C22 C21 C26 C25 57.3(2)
P1 C21 C26 C25 -171.35(13)
C24 C25 C26 C21 -56.4(2)
C41 P2 C31 C32 -168.75(12)
P1 P2 C31 C32 86.56(12)
C41 P2 C31 C36 -48.55(14)
P1 P2 C31 C36 -153.25(11)
C36 C31 C32 C33 57.7(2)
P2 C31 C32 C33 180.00(13)
C31 C32 C33 C34 -57.4(2)
C32 C33 C34 C35 55.6(2)
C33 C34 C35 C36 -55.5(2)
C34 C35 C36 C31 57.5(2)
C32 C31 C36 C35 -57.8(2)
P2 C31 C36 C35 -178.16(13)
C31 P2 C41 C46 -55.48(15)
P1 P2 C41 C46 55.54(14)
C31 P2 C41 C42 178.69(12)
P1 P2 C41 C42 -70.29(12)
C46 C41 C42 C43 54.9(2)
P2 C41 C42 C43 -175.32(13)
C41 C42 C43 C44 -55.4(2)
C42 C43 C44 C45 56.1(2)
C43 C44 C45 C46 -56.3(2)
C44 C45 C46 C41 56.7(2)
C42 C41 C46 C45 -55.5(2)
P2 C41 C46 C45 179.47(14)

loop_
_cod_related_entry_id
_cod_related_entry_database
_cod_related_entry_code
1 ChemSpider 513523
